data_2311992
loop_
_publ_author_name
'Tan, Xue Jie'
'Wang, Di'
'Lei, Xu Gang'
'Chen, Jun Peng'

_publ_section_title
;
 Theoretical insight into the disordered structure of
 (Z)-2-[(E)-(4-methoxybenzylidene)hydrazinylidene]-1,2-diphenylethanone:
 the role of noncovalent interactions.
;
_journal_coeditor_code JX3017
_journal_issue 'Pt 9'
_journal_name_full 'Acta crystallographica. Section C, Structural chemistry'
_journal_page_first 1058
_journal_page_last 1067
_journal_paper_doi 10.1107/S2053229618009762
_journal_volume 74
_journal_year 2018
_chemical_formula_iupac 'C22 H18 N2 O2'
_chemical_formula_moiety 'C22 H18 N2 O2'
_chemical_formula_sum 'C22 H18 N2 O2'
_chemical_formula_weight 342.38
_chemical_melting_point 419.4(2)
_chemical_name_common
;
(Z)-2-((E)-(4-methoxybenzylidene)hydrazono)-1,2-diphenylethanone
;
_chemical_name_systematic (<i>Z</i>)-2-[(<i>E</i>)-(4-Methoxybenzylidene)hydrazinylidene]-1,2-diphenylethanone
_space_group_crystal_system monoclinic
_space_group_IT_number 14
_space_group_name_Hall '-P 2ybc'
_space_group_name_H-M_alt 'P 1 21/c 1'
_atom_sites_solution_hydrogens geom
_audit_creation_method SHELXL-2016/6
_cell_angle_alpha 90
_cell_angle_beta 102.461(3)
_cell_angle_gamma 90
_cell_formula_units_Z 4
_cell_length_a 10.2458(4)
_cell_length_b 8.0070(2)
_cell_length_c 23.3695(8)
_cell_measurement_reflns_used 380
_cell_measurement_temperature 298(2)
_cell_measurement_theta_max 26.00
_cell_measurement_theta_min 2.45
_cell_volume 1872.03(11)
_computing_cell_refinement
;
SMART (Bruker, 2000)
;
_computing_data_collection
;
SMART (Bruker, 2000)
;
_computing_data_reduction
;
SAINT (Bruker, 2000)
;
_computing_molecular_graphics
;
SHELXTL (Bruker, 2000), PLATON (Spek, 2009),
DIAMOND (Brandenburg & Putz, 2005) and ORTEP-3 (Farrugia, 2012)
;
_computing_publication_material
;
SHELXL2016 (Sheldrick, 2015b)
;
_computing_structure_refinement
;
SHELXL2016 (Sheldrick, 2015b)
;
_computing_structure_solution
;
SHELXT2016 (Sheldrick, 2015a)
;
_diffrn_ambient_temperature 298(2)
_diffrn_detector_area_resol_mean 10.13
_diffrn_measured_fraction_theta_full 0.998
_diffrn_measured_fraction_theta_max 0.922
_diffrn_measurement_device_type 'Bruker SMART CCD area-detector'
_diffrn_measurement_method 'phi and omega scans'
_diffrn_radiation_type MoK\a
_diffrn_radiation_wavelength 0.71073
_diffrn_reflns_av_R_equivalents 0.0231
_diffrn_reflns_limit_h_max 13
_diffrn_reflns_limit_h_min -12
_diffrn_reflns_limit_k_max 10
_diffrn_reflns_limit_k_min -10
_diffrn_reflns_limit_l_max 31
_diffrn_reflns_limit_l_min -32
_diffrn_reflns_number 23780
_diffrn_reflns_theta_full 26.000
_diffrn_reflns_theta_max 29.207
_diffrn_reflns_theta_min 3.259
_exptl_absorpt_coefficient_mu 0.079
_exptl_absorpt_correction_T_max 0.939
_exptl_absorpt_correction_T_min 0.903
_exptl_absorpt_correction_type multi-scan
_exptl_absorpt_process_details
;
(SADABS; Bruker, 2000)
;
_exptl_crystal_colour yellow
_exptl_crystal_density_diffrn 1.215
_exptl_crystal_description block
_exptl_crystal_F_000 720
_exptl_crystal_size_max 0.30
_exptl_crystal_size_mid 0.26
_exptl_crystal_size_min 0.20
_refine_diff_density_max 0.186
_refine_diff_density_min -0.155
_refine_ls_extinction_coef 0.28(2)
_refine_ls_extinction_expression Fc^*^=kFc[1+0.001xFc^2^\l^3^/sin(2\q)]^-1/4^
_refine_ls_extinction_method
;
SHELXL2016 (Sheldrick, 2015b)
;
_refine_ls_goodness_of_fit_ref 0.986
_refine_ls_hydrogen_treatment constr
_refine_ls_matrix_type full
_refine_ls_number_parameters 473
_refine_ls_number_reflns 4659
_refine_ls_number_restraints 120
_refine_ls_restrained_S_all 1.014
_refine_ls_R_factor_all 0.0946
_refine_ls_R_factor_gt 0.0701
_refine_ls_shift/su_max 0.000
_refine_ls_shift/su_mean 0.000
_refine_ls_structure_factor_coef Fsqd
_refine_ls_weighting_details 'w=1/[\s^2^(Fo^2^)+(0.1488P)^2^] where P=(Fo^2^+2Fc^2^)/3'
_refine_ls_weighting_scheme calc
_refine_ls_wR_factor_gt 0.1833
_refine_ls_wR_factor_ref 0.2103
_reflns_number_gt 3122
_reflns_number_total 4659
_reflns_threshold_expression 'I > 2\s(I)'
_cod_data_source_file jx3017sup1.cif
_cod_data_source_block d-MHDE
_cod_original_sg_symbol_H-M 'P 21/c'
_cod_database_code 2311992
_shelx_space_group_comment
;
The symmetry employed for this shelxl refinement is uniquely defined
by the following loop, which should always be used as a source of
symmetry information in preference to the above space-group names.
They are only intended as comments.
;
_shelx_estimated_absorpt_t_min 0.900
_shelx_estimated_absorpt_t_max 0.940

loop_
_space_group_symop_operation_xyz
'x, y, z'
'-x, y+1/2, -z+1/2'
'-x, -y, -z'
'x, -y-1/2, z-1/2'

loop_
_atom_site_type_symbol
_atom_site_label
_atom_site_fract_x
_atom_site_fract_y
_atom_site_fract_z
_atom_site_U_iso_or_equiv
_atom_site_adp_type
_atom_site_calc_flag
_atom_site_occupancy
_atom_site_disorder_assembly
_atom_site_disorder_group
C C1A 0.2667(3) 0.8242(4) 0.08193(14) 0.0909(8) Uani d 0.5059(8) A 1
H H1A 0.345996 0.873547 0.077333 0.098 Uiso calc 0.5059(8) A 1
C C2A 0.1484(10) 0.8363(12) 0.0418(5) 0.0622(18) Uani d 0.5059(8) A 1
H H2A 0.140898 0.912459 0.011173 0.084 Uiso calc 0.5059(8) A 1
C C3A 0.0368(3) 0.7355(3) 0.04563(14) 0.0810(8) Uani d 0.5059(8) A 1
C C4A 0.0274(6) 0.6454(10) 0.0938(3) 0.087(3) Uani d 0.5059(8) A 1
H H4A -0.049503 0.588086 0.097177 0.102 Uiso calc 0.5059(8) A 1
C C5A 0.1428(3) 0.6466(5) 0.13735(17) 0.1045(10) Uani d 0.5059(8) A 1
H H5A 0.144716 0.589781 0.172219 0.127 Uiso calc 0.5059(8) A 1
C C6A 0.2550(7) 0.7312(11) 0.1297(3) 0.0466(11) Uani d 0.5059(8) A 1
C C7A 0.3788(3) 0.7068(4) 0.18251(14) 0.0852(8) Uani d 0.5059(8) A 1
H H7A 0.371520 0.643838 0.215115 0.089 Uiso calc 0.5059(8) A 1
C C8A 0.7014(5) 0.8008(5) 0.2169(2) 0.0338(7) Uani d 0.5059(8) A 1
C C9A 0.8268(3) 0.7773(3) 0.25842(14) 0.0823(8) Uani d 0.5059(8) A 1
C C10A 0.8336(13) 0.7099(10) 0.3131(5) 0.070(2) Uani d 0.5059(8) A 1
H H10A 0.752570 0.687545 0.323311 0.103 Uiso calc 0.5059(8) A 1
C C11A 0.9482(4) 0.6717(5) 0.35458(17) 0.1088(10) Uani d 0.5059(8) A 1
H H11A 0.948844 0.601277 0.386267 0.117 Uiso calc 0.5059(8) A 1
C C12A 1.0625(3) 0.7496(4) 0.34404(15) 0.0902(9) Uani d 0.5059(8) A 1
H H12A 1.138739 0.753257 0.373986 0.105 Uiso calc 0.5059(8) A 1
C C13A 1.0665(4) 0.8206(5) 0.29137(16) 0.1101(11) Uani d 0.5059(8) A 1
H H13A 1.146739 0.856723 0.283148 0.108 Uiso calc 0.5059(8) A 1
C C14A 0.9476(4) 0.8371(7) 0.25066(18) 0.0606(16) Uani d 0.5059(8) A 1
H H14A 0.949281 0.892123 0.215781 0.084 Uiso calc 0.5059(8) A 1
C C15A 0.70901(19) 0.8714(3) 0.15667(8) 0.0557(5) Uani d 0.5059(8) A 1
C C16A 0.68233(17) 1.0520(2) 0.14622(8) 0.0503(5) Uani d 0.5059(8) A 1
C C17A 0.6870(3) 1.1219(3) 0.09227(11) 0.0745(7) Uani d 0.5059(8) A 1
H H17A 0.704771 1.053523 0.062690 0.103 Uiso calc 0.5059(8) A 1
C C18A 0.6660(3) 1.2898(3) 0.08155(15) 0.0879(8) Uani d 0.5059(8) A 1
H H18A 0.668654 1.336485 0.045377 0.107 Uiso calc 0.5059(8) A 1
C C19A 0.6410(3) 1.3848(4) 0.12667(13) 0.0829(8) Uani d 0.5059(8) A 1
H H19A 0.630402 1.499207 0.120572 0.105 Uiso calc 0.5059(8) A 1
C C20A 0.6309(3) 1.3246(3) 0.17900(13) 0.0835(7) Uani d 0.5059(8) A 1
H H20A 0.610870 1.395612 0.207418 0.098 Uiso calc 0.5059(8) A 1
C C21A 0.6507(2) 1.1530(3) 0.19055(10) 0.0625(5) Uani d 0.5059(8) A 1
H H21A 0.643197 1.107804 0.226354 0.078 Uiso calc 0.5059(8) A 1
C C22A -0.1863(3) 0.6681(5) -0.00851(16) 0.0980(10) Uani d 0.5059(8) A 1
H H22A -0.247145 0.742035 0.004931 0.124 Uiso calc 0.5059(8) A 1
H H22B -0.171947 0.570646 0.015963 0.133 Uiso calc 0.5059(8) A 1
H H22C -0.223517 0.635604 -0.048222 0.136 Uiso calc 0.5059(8) A 1
N N1A 0.4888(9) 0.7757(10) 0.1792(3) 0.110(2) Uani d 0.5059(8) A 1
N N2A 0.5886(2) 0.7454(3) 0.22696(9) 0.0736(6) Uani d 0.5059(8) A 1
O O1A -0.0590(6) 0.7535(8) -0.0058(2) 0.0992(17) Uani d 0.5059(8) A 1
O O2A 0.7413(2) 0.7809(2) 0.12045(8) 0.0811(5) Uani d 0.5059(8) A 1
C C1B 0.1564(9) 0.7994(11) 0.0357(5) 0.0544(14) Uani d 0.4941(8) A 2
H H1B 0.239638 0.833193 0.030198 0.104 Uiso calc 0.4941(8) A 2
C C2B 0.0459(3) 0.8233(5) -0.00874(14) 0.0945(9) Uani d 0.4941(8) A 2
H H2B 0.049991 0.890242 -0.040832 0.088 Uiso calc 0.4941(8) A 2
C C3B -0.0739(6) 0.7428(9) -0.00401(19) 0.0628(13) Uani d 0.4941(8) A 2
C C4B -0.0819(4) 0.6603(5) 0.04770(15) 0.1017(10) Uani d 0.4941(8) A 2
H H4B -0.161280 0.610521 0.051896 0.109 Uiso calc 0.4941(8) A 2
C C5B 0.0304(4) 0.6539(7) 0.0925(2) 0.0521(15) Uani d 0.4941(8) A 2
H H5B 0.026336 0.597973 0.126907 0.117 Uiso calc 0.4941(8) A 2
C C6B 0.1478(3) 0.7282(4) 0.08732(16) 0.0927(9) Uani d 0.4941(8) A 2
C C7B 0.2712(7) 0.7129(12) 0.1416(3) 0.0450(11) Uani d 0.4941(8) A 2
H H7B 0.267350 0.656965 0.176116 0.125 Uiso calc 0.4941(8) A 2
C C8B 0.5900(3) 0.8039(3) 0.17264(12) 0.0700(7) Uani d 0.4941(8) A 2
C C9B 0.7230(6) 0.7626(5) 0.2174(3) 0.0500(11) Uani d 0.4941(8) A 2
C C10B 0.7148(4) 0.6834(4) 0.26985(15) 0.0942(9) Uani d 0.4941(8) A 2
H H10B 0.633909 0.643966 0.276459 0.096 Uiso calc 0.4941(8) A 2
C C11B 0.8334(13) 0.6663(10) 0.3117(5) 0.0652(16) Uani d 0.4941(8) A 2
H H11B 0.833056 0.610855 0.346671 0.089 Uiso calc 0.4941(8) A 2
C C12B 0.9514(3) 0.7309(4) 0.30194(16) 0.0860(9) Uani d 0.4941(8) A 2
H H12B 1.031314 0.710620 0.328596 0.099 Uiso calc 0.4941(8) A 2
C C13B 0.9508(5) 0.8257(10) 0.2524(3) 0.104(3) Uani d 0.4941(8) A 2
H H13B 1.027789 0.883007 0.249144 0.109 Uiso calc 0.4941(8) A 2
C C14B 0.8387(3) 0.8370(5) 0.20792(19) 0.1141(13) Uani d 0.4941(8) A 2
H H14B 0.840427 0.892087 0.173060 0.126 Uiso calc 0.4941(8) A 2
C C15B 0.5988(2) 0.8735(2) 0.11400(9) 0.0549(5) Uani d 0.4941(8) A 2
C C16B 0.56805(18) 1.0528(2) 0.10388(8) 0.0531(5) Uani d 0.4941(8) A 2
C C17B 0.5756(2) 1.1229(3) 0.04989(10) 0.0680(6) Uani d 0.4941(8) A 2
H H17B 0.598065 1.055702 0.021009 0.113 Uiso calc 0.4941(8) A 2
C C18B 0.5513(4) 1.2824(4) 0.03942(16) 0.1022(10) Uani d 0.4941(8) A 2
H H18B 0.552992 1.324153 0.002456 0.116 Uiso calc 0.4941(8) A 2
C C19B 0.5229(3) 1.3924(4) 0.08224(14) 0.0922(9) Uani d 0.4941(8) A 2
H H19B 0.510226 1.505878 0.074499 0.103 Uiso calc 0.4941(8) A 2
C C20B 0.5142(3) 1.3256(3) 0.13708(13) 0.0777(7) Uani d 0.4941(8) A 2
H H20B 0.493299 1.392766 0.166310 0.114 Uiso calc 0.4941(8) A 2
C C21B 0.5383(2) 1.1536(3) 0.14599(10) 0.0643(6) Uani d 0.4941(8) A 2
H H21B 0.533620 1.107279 0.181995 0.073 Uiso calc 0.4941(8) A 2
C C22B -0.2943(3) 0.6661(4) -0.05293(14) 0.0948(9) Uani d 0.4941(8) A 2
H H22D -0.369032 0.741265 -0.059852 0.174 Uiso calc 0.4941(8) A 2
H H22E -0.289133 0.609713 -0.016259 0.187 Uiso calc 0.4941(8) A 2
H H22F -0.305455 0.585470 -0.084001 0.165 Uiso calc 0.4941(8) A 2
N N1B 0.3714(2) 0.7823(2) 0.13333(10) 0.0671(6) Uani d 0.4941(8) A 2
N N2B 0.4822(4) 0.7548(6) 0.17997(14) 0.0455(7) Uani d 0.4941(8) A 2
O O1B -0.1764(3) 0.7564(3) -0.05098(13) 0.1049(7) Uani d 0.4941(8) A 2
O O2B 0.6309(2) 0.7825(2) 0.07815(9) 0.0791(5) Uani d 0.4941(8) A 2

loop_
_atom_site_aniso_label
_atom_site_aniso_U_11
_atom_site_aniso_U_22
_atom_site_aniso_U_33
_atom_site_aniso_U_12
_atom_site_aniso_U_13
_atom_site_aniso_U_23
C1A 0.0744(16) 0.106(2) 0.096(2) -0.0030(14) 0.0259(15) 0.0042(16)
C2A 0.072(2) 0.056(3) 0.058(3) 0.0044(19) 0.0136(16) 0.000(2)
C3A 0.0844(19) 0.0590(14) 0.098(2) 0.0078(12) 0.0157(17) 0.0005(13)
C4A 0.084(4) 0.114(4) 0.073(3) -0.041(3) 0.041(3) -0.016(3)
C5A 0.090(2) 0.121(3) 0.105(2) -0.0071(17) 0.0273(18) 0.008(2)
C6A 0.060(2) 0.053(2) 0.027(3) 0.0085(16) 0.0119(18) 0.0149(16)
C7A 0.0821(14) 0.0863(14) 0.0909(15) -0.0029(12) 0.0267(12) 0.0014(12)
C8A 0.0446(17) 0.0219(14) 0.0383(11) 0.0090(11) 0.0164(12) -0.0007(11)
C9A 0.097(2) 0.0618(14) 0.0881(19) 0.0314(13) 0.0191(17) -0.0038(13)
C10A 0.083(3) 0.068(5) 0.060(2) 0.022(4) 0.0134(19) 0.008(3)
C11A 0.118(3) 0.107(3) 0.102(2) 0.015(2) 0.023(2) 0.0075(19)
C12A 0.0845(19) 0.0771(18) 0.098(2) 0.0152(13) -0.0044(17) -0.0248(15)
C13A 0.1087(17) 0.1084(17) 0.1116(18) 0.0072(14) 0.0204(15) 0.0028(15)
C14A 0.065(4) 0.056(2) 0.063(3) -0.0093(19) 0.019(2) 0.007(2)
C15A 0.0551(11) 0.0624(12) 0.0516(10) 0.0062(8) 0.0159(9) -0.0112(9)
C16A 0.0487(9) 0.0536(10) 0.0484(9) -0.0069(7) 0.0103(8) 0.0015(7)
C17A 0.0810(15) 0.0771(16) 0.0700(14) 0.0012(12) 0.0263(12) 0.0154(11)
C18A 0.107(2) 0.0687(15) 0.094(2) -0.0105(14) 0.0347(17) 0.0258(14)
C19A 0.0816(13) 0.0770(13) 0.0898(15) -0.0040(10) 0.0181(12) 0.0031(11)
C20A 0.0854(14) 0.0769(13) 0.0860(14) -0.0014(11) 0.0138(12) -0.0049(11)
C21A 0.0681(12) 0.0615(12) 0.0592(12) 0.0033(9) 0.0165(10) 0.0033(9)
C22A 0.0752(17) 0.117(2) 0.098(2) -0.0275(16) 0.0109(15) -0.051(2)
N1A 0.111(3) 0.112(3) 0.108(3) 0.0017(18) 0.0238(19) -0.0022(17)
N2A 0.0901(15) 0.0762(13) 0.0573(11) 0.0014(10) 0.0223(11) 0.0087(9)
O1A 0.099(2) 0.100(2) 0.096(2) -0.0029(16) 0.0170(15) -0.0013(15)
O2A 0.0970(13) 0.0806(11) 0.0729(11) -0.0022(9) 0.0343(10) -0.0084(8)
C1B 0.056(2) 0.059(4) 0.051(2) -0.008(2) 0.0182(14) 0.002(2)
C2B 0.089(2) 0.118(2) 0.0787(19) -0.0160(18) 0.0225(15) 0.0178(16)
C3B 0.0463(15) 0.100(3) 0.0378(14) -0.0079(16) -0.0007(11) -0.0036(14)
C4B 0.0993(16) 0.1068(17) 0.1029(17) -0.0007(13) 0.0303(14) 0.0023(14)
C5B 0.0447(19) 0.0613(19) 0.051(2) 0.0011(14) 0.0118(14) 0.0042(15)
C6B 0.0900(16) 0.0990(16) 0.0911(16) -0.0026(12) 0.0239(14) -0.0053(13)
C7B 0.0549(19) 0.054(2) 0.026(3) 0.0067(15) 0.0075(16) 0.0215(15)
C8B 0.0789(17) 0.0545(12) 0.0798(17) 0.0105(11) 0.0243(14) 0.0131(11)
C9B 0.0546(19) 0.036(2) 0.0592(16) 0.0172(14) 0.0117(13) -0.0001(17)
C10B 0.103(2) 0.0832(19) 0.102(2) 0.0255(16) 0.0349(19) 0.0133(16)
C11B 0.097(3) 0.046(3) 0.0505(18) 0.004(3) 0.0116(18) 0.003(2)
C12B 0.092(2) 0.0730(18) 0.084(2) 0.0324(15) -0.0005(16) 0.0079(15)
C13B 0.046(3) 0.128(6) 0.133(6) 0.002(3) 0.006(3) -0.035(4)
C14B 0.085(2) 0.113(3) 0.135(3) 0.0153(18) 0.002(2) 0.053(2)
C15B 0.0617(11) 0.0470(10) 0.0600(11) -0.0031(8) 0.0221(9) 0.0006(8)
C16B 0.0525(10) 0.0563(11) 0.0528(10) -0.0109(8) 0.0166(8) 0.0029(8)
C17B 0.0838(15) 0.0703(15) 0.0585(12) -0.0116(11) 0.0345(12) 0.0074(10)
C18B 0.124(3) 0.100(2) 0.087(2) -0.0013(18) 0.033(2) 0.0348(17)
C19B 0.0972(15) 0.0831(15) 0.0961(15) 0.0010(12) 0.0205(13) 0.0000(13)
C20B 0.0828(16) 0.0653(14) 0.0857(17) 0.0057(12) 0.0196(14) -0.0136(13)
C21B 0.0810(14) 0.0578(12) 0.0553(12) -0.0100(10) 0.0172(11) -0.0079(9)
C22B 0.0937(19) 0.104(2) 0.0900(19) 0.0014(15) 0.0268(15) -0.0059(15)
N1B 0.0768(13) 0.0557(10) 0.0711(13) -0.0106(9) 0.0208(11) 0.0118(9)
N2B 0.0396(11) 0.0633(14) 0.0322(10) 0.0048(9) 0.0048(7) 0.0022(8)
O1B 0.1008(13) 0.1114(14) 0.0994(14) -0.0044(11) 0.0147(12) 0.0048(11)
O2B 0.0915(12) 0.0772(11) 0.0752(11) 0.0066(8) 0.0324(10) -0.0113(8)

loop_
_atom_type_symbol
_atom_type_description
_atom_type_scat_dispersion_real
_atom_type_scat_dispersion_imag
_atom_type_scat_source
C C 0.0033 0.0016 'International Tables Vol C Tables 4.2.6.8 and 6.1.1.4'
H H 0.0000 0.0000 'International Tables Vol C Tables 4.2.6.8 and 6.1.1.4'
N N 0.0061 0.0033 'International Tables Vol C Tables 4.2.6.8 and 6.1.1.4'
O O 0.0106 0.0060 'International Tables Vol C Tables 4.2.6.8 and 6.1.1.4'

loop_
_geom_angle_atom_site_label_1
_geom_angle_atom_site_label_2
_geom_angle_atom_site_label_3
_geom_angle
C2A C1A C6A 112.2(6)
C2A C1A H1A 123.9
C6A C1A H1A 123.9
C1A C2A C3A 121.6(9)
C1A C2A H2A 119.2
C3A C2A H2A 119.2
C4A C3A O1A 127.6(4)
C4A C3A C2A 123.9(6)
O1A C3A C2A 108.4(6)
C3A C4A C5A 113.8(5)
C3A C4A H4A 123.1
C5A C4A H4A 123.1
C6A C5A C4A 120.8(4)
C6A C5A H5A 119.6
C4A C5A H5A 119.6
C1A C6A C5A 126.6(5)
C1A C6A C7A 120.5(5)
C5A C6A C7A 112.9(4)
N1A C7A C6A 118.1(5)
N1A C7A H7A 121.0
C6A C7A H7A 121.0
N2A C8A C9A 121.9(4)
N2A C8A C15A 120.8(4)
C9A C8A C15A 116.8(3)
C10A C9A C14A 113.1(6)
C10A C9A C8A 122.3(6)
C14A C9A C8A 124.1(3)
C9A C10A C11A 127.1(10)
C9A C10A H10A 116.5
C11A C10A H10A 116.5
C10A C11A C12A 113.2(6)
C10A C11A H11A 123.4
C12A C11A H11A 123.4
C13A C12A C11A 122.4(3)
C13A C12A H12A 118.8
C11A C12A H12A 118.8
C12A C13A C14A 117.9(3)
C12A C13A H13A 121.1
C14A C13A H13A 121.1
C9A C14A C13A 124.1(3)
C9A C14A H14A 117.9
C13A C14A H14A 117.9
O2A C15A C16A 122.41(19)
O2A C15A C8A 119.7(2)
C16A C15A C8A 117.79(19)
C17A C16A C21A 119.68(19)
C17A C16A C15A 120.08(17)
C21A C16A C15A 120.24(16)
C18A C17A C16A 121.6(2)
C18A C17A H17A 119.2
C16A C17A H17A 119.2
C19A C18A C17A 116.8(3)
C19A C18A H18A 121.6
C17A C18A H18A 121.6
C20A C19A C18A 124.6(3)
C20A C19A H19A 117.7
C18A C19A H19A 117.7
C19A C20A C21A 119.3(3)
C19A C20A H20A 120.3
C21A C20A H20A 120.3
C16A C21A C20A 117.9(2)
C16A C21A H21A 121.1
C20A C21A H21A 121.1
O1A C22A H22A 109.5
O1A C22A H22B 109.5
H22A C22A H22B 109.5
O1A C22A H22C 109.5
H22A C22A H22C 109.5
H22B C22A H22C 109.5
C7A N1A N2A 113.0(6)
C8A N2A N1A 109.2(5)
C3A O1A C22A 116.6(4)
C6B C1B C2B 122.0(6)
C6B C1B H1B 119.0
C2B C1B H1B 119.0
C1B C2B C3B 117.7(5)
C1B C2B H2B 121.1
C3B C2B H2B 121.1
O1B C3B C4B 124.2(5)
O1B C3B C2B 115.9(4)
C4B C3B C2B 119.9(4)
C5B C4B C3B 118.7(4)
C5B C4B H4B 120.7
C3B C4B H4B 120.7
C6B C5B C4B 121.5(4)
C6B C5B H5B 119.3
C4B C5B H5B 119.3
C1B C6B C5B 119.2(5)
C1B C6B C7B 123.3(5)
C5B C6B C7B 117.3(4)
N1B C7B C6B 112.9(4)
N1B C7B H7B 123.5
C6B C7B H7B 123.5
N2B C8B C15B 118.9(3)
N2B C8B C9B 121.5(3)
C15B C8B C9B 118.3(3)
C14B C9B C10B 123.4(6)
C14B C9B C8B 117.0(4)
C10B C9B C8B 118.3(4)
C11B C10B C9B 116.9(6)
C11B C10B H10B 121.6
C9B C10B H10B 121.6
C12B C11B C10B 120.7(9)
C12B C11B H11B 119.7
C10B C11B H11B 119.7
C11B C12B C13B 120.0(6)
C11B C12B H12B 120.0
C13B C12B H12B 120.0
C14B C13B C12B 121.4(5)
C14B C13B H13B 119.3
C12B C13B H13B 119.3
C13B C14B C9B 117.0(5)
C13B C14B H14B 121.5
C9B C14B H14B 121.5
O2B C15B C16B 123.76(19)
O2B C15B C8B 119.22(19)
C16B C15B C8B 117.02(17)
C21B C16B C17B 118.71(19)
C21B C16B C15B 122.35(18)
C17B C16B C15B 118.88(18)
C18B C17B C16B 120.9(2)
C18B C17B H17B 119.6
C16B C17B H17B 119.6
C17B C18B C19B 122.3(3)
C17B C18B H18B 118.8
C19B C18B H18B 118.8
C20B C19B C18B 118.1(3)
C20B C19B H19B 120.9
C18B C19B H19B 120.9
C21B C20B C19B 117.6(2)
C21B C20B H20B 121.2
C19B C20B H20B 121.2
C16B C21B C20B 122.3(2)
C16B C21B H21B 118.8
C20B C21B H21B 118.8
O1B C22B H22D 109.5
O1B C22B H22E 109.5
H22D C22B H22E 109.5
O1B C22B H22F 109.5
H22D C22B H22F 109.5
H22E C22B H22F 109.5
C7B N1B N2B 111.8(4)
C8B N2B N1B 116.3(3)
C3B O1B C22B 119.9(4)

loop_
_geom_bond_atom_site_label_1
_geom_bond_atom_site_label_2
_geom_bond_distance
C1A C2A 1.367(12)
C1A C6A 1.368(6)
C1A H1A 0.9300
C2A C3A 1.418(10)
C2A H2A 0.9300
C3A C4A 1.357(5)
C3A O1A 1.385(6)
C4A C5A 1.384(5)
C4A H4A 0.9300
C5A C6A 1.379(7)
C5A H5A 0.9300
C6A C7A 1.580(7)
C7A N1A 1.272(9)
C7A H7A 0.9300
C8A N2A 1.306(5)
C8A C9A 1.445(6)
C8A C15A 1.534(5)
C9A C10A 1.374(12)
C9A C14A 1.375(4)
C10A C11A 1.386(12)
C10A H10A 0.9300
C11A C12A 1.394(5)
C11A H11A 0.9300
C12A C13A 1.364(4)
C12A H12A 0.9300
C13A C14A 1.381(5)
C13A H13A 0.9300
C14A H14A 0.9300
C15A O2A 1.213(2)
C15A C16A 1.482(3)
C16A C17A 1.390(3)
C16A C21A 1.406(3)
C17A C18A 1.376(4)
C17A H17A 0.9300
C18A C19A 1.368(4)
C18A H18A 0.9300
C19A C20A 1.339(4)
C19A H19A 0.9300
C20A C21A 1.407(4)
C20A H20A 0.9300
C21A H21A 0.9300
C22A O1A 1.462(7)
C22A H22A 0.9600
C22A H22B 0.9600
C22A H22C 0.9600
N1A N2A 1.363(8)
C1B C6B 1.354(11)
C1B C2B 1.375(11)
C1B H1B 0.9300
C2B C3B 1.412(7)
C2B H2B 0.9300
C3B O1B 1.349(6)
C3B C4B 1.395(5)
C4B C5B 1.378(5)
C4B H4B 0.9300
C5B C6B 1.370(5)
C5B H5B 0.9300
C6B C7B 1.592(7)
C7B N1B 1.219(7)
C7B H7B 0.9300
C8B N2B 1.219(6)
C8B C15B 1.500(3)
C8B C9B 1.563(7)
C9B C14B 1.387(6)
C9B C10B 1.399(7)
C10B C11B 1.394(13)
C10B H10B 0.9300
C11B C12B 1.378(13)
C11B H11B 0.9300
C12B C13B 1.383(5)
C12B H12B 0.9300
C13B C14B 1.376(5)
C13B H13B 0.9300
C14B H14B 0.9300
C15B O2B 1.208(3)
C15B C16B 1.478(3)
C16B C21B 1.357(3)
C16B C17B 1.398(3)
C17B C18B 1.314(4)
C17B H17B 0.9300
C18B C19B 1.410(5)
C18B H18B 0.9300
C19B C20B 1.409(4)
C19B H19B 0.9300
C20B C21B 1.407(3)
C20B H20B 0.9300
C21B H21B 0.9300
C22B O1B 1.400(4)
C22B H22D 0.9600
C22B H22E 0.9600
C22B H22F 0.9600
N1B N2B 1.411(4)

loop_
_geom_hbond_atom_site_label_D
_geom_hbond_atom_site_label_H
_geom_hbond_atom_site_label_A
_geom_hbond_site_symmetry_A
_geom_hbond_distance_DH
_geom_hbond_distance_HA
_geom_hbond_distance_DA
_geom_hbond_angle_DHA
C10A H10A N2A . 0.93 2.54 2.872(12) 101.1
C19A H19A O2A 1_565 0.93 2.53 3.347(3) 147.4
